data_3000238
loop_
_publ_author_name
'Kanzaki, M.'

_publ_section_title
;
 High-pressure phase relations in Zn2SiO4 system: A first-principles study
 (DFT optimized Zn2SiO4 with olivine structure at 0 K)
;
_journal_name_full 'To be published'
_chemical_formula_sum 'O4 Si Zn2'
_chemical_name_common Zn2SiO4
_chemical_name_mineral 'Zn2SiO4 olivine'
_symmetry_space_group_name_Hall '-P 2ac 2n'
_symmetry_space_group_name_H-M 'P n m a'
_cell_angle_alpha 90
_cell_angle_beta 90
_cell_angle_gamma 90
_cell_length_a 10.25200
_cell_length_b 6.00140
_cell_length_c 4.78050
_cell_volume 294.127
_cod_database_code 3000238
_cod_hold_until_date 2020-04-22

loop_
_atom_site_label
_atom_site_fract_x
_atom_site_fract_y
_atom_site_fract_z
? ? ? ?
